data_4518093
loop_
_publ_author_name
'Lin, Jin'
'Miao, Chengxia'
'Wang, Fang'
'Yang, Peiju'
'Sun, Qiangsheng'
'Sun, Wei'

_publ_section_title
;
 Effect of Ligand Topology on the Reactivity of Chiral Tetradentate
 Aminopyridine Manganese Complexes
;
_journal_name_full 'ACS Catalysis'
_journal_page_first 11857
_journal_page_last 11863
_journal_paper_doi 10.1021/acscatal.0c02634
_journal_year 2020
_chemical_absolute_configuration unk
_chemical_formula_sum 'C53 H76 Cl2 F6 Mn N4 O9 S2'
_chemical_formula_weight 1217.13
_space_group_crystal_system tetragonal
_space_group_IT_number 96
_space_group_name_Hall 'P 4nw 2abw'
_space_group_name_H-M_alt 'P 43 21 2'
_atom_sites_solution_hydrogens geom
_atom_sites_solution_primary direct
_atom_sites_solution_secondary difmap
_audit_creation_method SHELXL-2014/7
_cell_angle_alpha 90
_cell_angle_beta 90
_cell_angle_gamma 90
_cell_formula_units_Z 4
_cell_length_a 18.048(8)
_cell_length_b 18.048(8)
_cell_length_c 18.684(8)
_cell_measurement_reflns_used 9897
_cell_measurement_temperature 153(2)
_cell_measurement_theta_max 27.91
_cell_measurement_theta_min 2.45
_cell_volume 6086(5)
_computing_cell_refinement 'Bruker SMART'
_computing_data_collection 'Bruker SMART APEX II'
_computing_data_reduction 'Bruker SAINT'
_computing_molecular_graphics SHELXTL
_computing_publication_material SHELXTL
_computing_structure_refinement 'SHELXL-2014/7 (Sheldrick, 2014)'
_computing_structure_solution 'SHELXL-2014/7 (Sheldrick, 2014)'
_diffrn_ambient_temperature 153(2)
_diffrn_detector_area_resol_mean 'fine-focus sealed tube'
_diffrn_measured_fraction_theta_full 0.978
_diffrn_measured_fraction_theta_max 0.978
_diffrn_measurement_device_type 'Bruker APEX II area detector'
_diffrn_measurement_method '\w scan'
_diffrn_radiation_type MoK\a
_diffrn_radiation_wavelength 0.71073
_diffrn_reflns_av_R_equivalents 0.0448
_diffrn_reflns_av_unetI/netI 0.0269
_diffrn_reflns_Laue_measured_fraction_full 0.978
_diffrn_reflns_Laue_measured_fraction_max 0.978
_diffrn_reflns_limit_h_max 21
_diffrn_reflns_limit_h_min -16
_diffrn_reflns_limit_k_max 21
_diffrn_reflns_limit_k_min -21
_diffrn_reflns_limit_l_max 22
_diffrn_reflns_limit_l_min -22
_diffrn_reflns_number 38910
_diffrn_reflns_point_group_measured_fraction_full 0.984
_diffrn_reflns_point_group_measured_fraction_max 0.984
_diffrn_reflns_theta_full 24.998
_diffrn_reflns_theta_max 24.998
_diffrn_reflns_theta_min 2.257
_exptl_absorpt_coefficient_mu 0.445
_exptl_absorpt_correction_type multi-scan
_exptl_absorpt_process_details SADABS
_exptl_crystal_colour colorless
_exptl_crystal_density_diffrn 1.328
_exptl_crystal_description block
_exptl_crystal_F_000 2556
_exptl_crystal_size_max 0.300
_exptl_crystal_size_mid 0.200
_exptl_crystal_size_min 0.200
_exptl_transmission_factor_max 0.7457
_exptl_transmission_factor_min 0.6435
_refine_diff_density_max 0.933
_refine_diff_density_min -0.729
_refine_diff_density_rms 0.068
_refine_ls_abs_structure_details
;
 Flack x determined using 1969 quotients [(I+)-(I-)]/[(I+)+(I-)]
 (Parsons, Flack and Wagner, Acta Cryst. B69 (2013) 249-259).
;
_refine_ls_abs_structure_Flack 0.002(7)
_refine_ls_extinction_method none
_refine_ls_goodness_of_fit_ref 1.067
_refine_ls_hydrogen_treatment constr
_refine_ls_matrix_type full
_refine_ls_number_parameters 357
_refine_ls_number_reflns 5283
_refine_ls_number_restraints 157
_refine_ls_restrained_S_all 1.200
_refine_ls_R_factor_all 0.0562
_refine_ls_R_factor_gt 0.0512
_refine_ls_shift/su_max 0.000
_refine_ls_shift/su_mean 0.000
_refine_ls_structure_factor_coef Fsqd
_refine_ls_weighting_details 'w=1/[\s^2^(Fo^2^)+(0.1000P)^2^+3.0000P] where P=(Fo^2^+2Fc^2^)/3'
_refine_ls_weighting_scheme calc
_refine_ls_wR_factor_gt 0.1407
_refine_ls_wR_factor_ref 0.1469
_reflns_Friedel_coverage 0.753
_reflns_Friedel_fraction_full 0.992
_reflns_Friedel_fraction_max 0.992
_reflns_number_gt 4861
_reflns_number_total 5283
_reflns_threshold_expression 'I > 2\s(I)'
_cod_data_source_file cs0c02634_si_004.cif
_cod_data_source_block 20_a
_cod_depositor_comments
;
The following automatic conversions were performed:

data item '_exptl_absorpt_correction_type' value 'Multi-scan' was
changed to 'multi-scan' in accordance with the
/home/data/users/saulius/crontab/automatic-downloads/rss-feeds/ACS/lib/dictionaries/cif_core.dic
dictionary named 'cif_core.dic' version 2.4.2 last updated on
2011-04-26.

Automatic conversion script
Id: cif_fix_values 7556 2019-12-06 15:28:31Z antanas 
;
_cod_original_cell_volume 6086(6)
_cod_database_code 4518093
_shelx_shelxl_version_number 2014/7
_shelx_space_group_comment
;
The symmetry employed for this shelxl refinement is uniquely defined
by the following loop, which should always be used as a source of
symmetry information in preference to the above space-group names.
They are only intended as comments.
;
_shelx_estimated_absorpt_t_min 0.878
_shelx_estimated_absorpt_t_max 0.916

loop_
_space_group_symop_operation_xyz
'x, y, z'
'-y+1/2, x+1/2, z+3/4'
'y+1/2, -x+1/2, z+1/4'
'x+1/2, -y+1/2, -z+1/4'
'-x+1/2, y+1/2, -z+3/4'
'-x, -y, z+1/2'
'y, x, -z'
'-y, -x, -z+1/2'

loop_
_atom_site_label
_atom_site_type_symbol
_atom_site_fract_x
_atom_site_fract_y
_atom_site_fract_z
_atom_site_U_iso_or_equiv
_atom_site_adp_type
_atom_site_occupancy
_atom_site_site_symmetry_order
_atom_site_calc_flag
_atom_site_refinement_flags_posn
_atom_site_refinement_flags_adp
_atom_site_refinement_flags_occupancy
_atom_site_disorder_assembly
_atom_site_disorder_group
Mn1 Mn 0.77689(3) 0.22311(3) 0.2500 0.0210(2) Uani 1 2 d S T P . .
C1 C 0.8693(2) 0.0718(2) 0.2448(3) 0.0260(9) Uani 1 1 d . . . . .
H5 H 0.8637 0.0640 0.1921 0.031 Uiso 1 1 calc R U . . .
C2 C 0.8950(3) -0.0022(3) 0.2770(3) 0.0385(12) Uani 1 1 d . . . . .
H1 H 0.9011 0.0033 0.3294 0.046 Uiso 1 1 calc R U . . .
H2 H 0.8569 -0.0406 0.2683 0.046 Uiso 1 1 calc R U . . .
C3 C 0.9683(3) -0.0268(3) 0.2441(4) 0.0519(15) Uani 1 1 d . . . . .
H3 H 0.9844 -0.0740 0.2662 0.062 Uiso 1 1 calc R U . . .
H4 H 0.9617 -0.0352 0.1921 0.062 Uiso 1 1 calc R U . . .
C4 C 0.7333(2) 0.0505(2) 0.2464(2) 0.0256(9) Uani 1 1 d . . . . .
H13 H 0.7328 0.0042 0.2758 0.031 Uiso 1 1 calc R U . . .
C5 C 0.7370(3) 0.0279(3) 0.1680(3) 0.0359(9) Uani 1 1 d . U . . .
C6 C 0.7286(3) 0.0779(3) 0.1134(3) 0.0401(9) Uani 1 1 d . U . . .
H12 H 0.7226 0.1290 0.1244 0.048 Uiso 1 1 calc R U . . .
C7 C 0.7286(4) 0.0551(4) 0.0418(3) 0.0528(11) Uani 1 1 d . U . . .
H11 H 0.7232 0.0906 0.0046 0.063 Uiso 1 1 calc R U . . .
C8 C 0.7368(4) -0.0204(5) 0.0250(4) 0.0698(14) Uani 1 1 d . U . . .
C9 C 0.7369(5) -0.0462(6) -0.0529(5) 0.0956(17) Uani 1 1 d D U . . .
C10 C 0.7447(4) -0.0688(4) 0.0807(4) 0.0648(19) Uani 1 1 d . . . . .
H10 H 0.7501 -0.1201 0.0705 0.078 Uiso 1 1 calc R U . . .
C11 C 0.7450(3) -0.0464(3) 0.1502(4) 0.0496(12) Uani 1 1 d . U . . .
H9 H 0.7509 -0.0821 0.1872 0.059 Uiso 1 1 calc R U . . .
C12 C 0.6611(2) 0.0905(2) 0.2591(2) 0.0253(9) Uani 1 1 d . . . . .
C13 C 0.5952(3) 0.0521(3) 0.2704(3) 0.0329(10) Uani 1 1 d . . . . .
C14 C 0.4297(4) 0.0371(5) 0.2220(5) 0.078(2) Uani 1 1 d . . . . .
H15 H 0.4267 0.0791 0.1890 0.116 Uiso 1 1 calc R U . . .
H14 H 0.3798 0.0185 0.2320 0.116 Uiso 1 1 calc R U . . .
H16 H 0.4595 -0.0024 0.2003 0.116 Uiso 1 1 calc R U . . .
C15 C 0.5326(3) 0.1712(3) 0.2728(2) 0.0323(10) Uani 1 1 d . . . . .
C16 C 0.6007(2) 0.2034(3) 0.2618(2) 0.0290(9) Uani 1 1 d . . . . .
H17 H 0.6031 0.2559 0.2591 0.035 Uiso 1 1 calc R U . . .
C17 C 0.4652(3) 0.2175(4) 0.2830(3) 0.0463(13) Uani 1 1 d . . . . .
H19 H 0.4426 0.2059 0.3294 0.070 Uiso 1 1 calc R U . . .
H20 H 0.4296 0.2070 0.2446 0.070 Uiso 1 1 calc R U . . .
H18 H 0.4789 0.2700 0.2817 0.070 Uiso 1 1 calc R U . . .
C18 C 0.5929(3) -0.0306(3) 0.2780(5) 0.0572(17) Uani 1 1 d . . . . .
H22 H 0.5448 -0.0455 0.2974 0.086 Uiso 1 1 calc R U . . .
H23 H 0.6324 -0.0466 0.3105 0.086 Uiso 1 1 calc R U . . .
H21 H 0.6001 -0.0535 0.2310 0.086 Uiso 1 1 calc R U . . .
C19 C 0.7931(3) 0.0971(3) 0.3515(2) 0.0299(10) Uani 1 1 d . . . . .
H26 H 0.7465 0.1194 0.3676 0.045 Uiso 1 1 calc R U . . .
H25 H 0.8349 0.1255 0.3707 0.045 Uiso 1 1 calc R U . . .
H24 H 0.7960 0.0458 0.3686 0.045 Uiso 1 1 calc R U . . .
C20 C 0.6539(5) 0.2731(3) 0.4601(3) 0.063(2) Uani 1 1 d . . . . .
C22 C 0.5429(5) 0.4571(5) 0.2500 0.101(5) Uani 1 2 d S T P . .
H22A H 0.5604 0.4289 0.2922 0.121 Uiso 0.5 1 calc R U P . .
H22B H 0.5711 0.4396 0.2078 0.121 Uiso 0.5 1 calc R U P . .
C27 C 0.5308(3) 0.0946(3) 0.2760(3) 0.0340(10) Uani 1 1 d . . . . .
C28 C 0.6614(17) 0.6584(18) 0.0601(15) 0.227(9) Uani 1 1 d . U . . .
H28A H 0.6067 0.6613 0.0587 0.273 Uiso 1 1 calc R U . . .
H28B H 0.6769 0.6059 0.0636 0.273 Uiso 1 1 calc R U . . .
C29 C 0.6917(10) 0.7022(12) 0.1172(10) 0.184(6) Uani 1 1 d D U . . .
H29A H 0.7440 0.6892 0.1241 0.276 Uiso 1 1 calc R U . . .
H29B H 0.6642 0.6923 0.1614 0.276 Uiso 1 1 calc R U . . .
H29C H 0.6877 0.7548 0.1050 0.276 Uiso 1 1 calc R U . . .
Cl1 Cl 0.56011(17) 0.55136(18) 0.26318(19) 0.1181(10) Uani 1 1 d . . . . .
F4 F 0.6039(4) 0.2287(4) 0.4315(3) 0.130(3) Uani 1 1 d . . . . .
F5 F 0.6958(5) 0.2275(3) 0.4952(3) 0.148(4) Uani 1 1 d . . . . .
F6 F 0.6218(3) 0.3170(2) 0.5058(2) 0.0871(16) Uani 1 1 d . . . . .
N1 N 0.79603(19) 0.09785(19) 0.27232(19) 0.0233(7) Uani 1 1 d . . . . .
N2 N 0.66375(19) 0.16515(19) 0.2546(2) 0.0245(7) Uani 1 1 d . . . . .
O1 O 0.46388(19) 0.0606(2) 0.2879(2) 0.0481(10) Uani 1 1 d . . . . .
O2 O 0.73829(19) 0.26287(19) 0.35210(18) 0.0355(7) Uani 1 1 d . . . . .
O3 O 0.6470(3) 0.3603(3) 0.3534(2) 0.0597(11) Uani 1 1 d . . . . .
O4 O 0.7538(2) 0.3683(3) 0.4301(3) 0.0623(13) Uani 1 1 d . . . . .
O5 O 0.6944(11) 0.6944(11) 0.0000 0.224(8) Uani 1 2 d DS TU P . .
S1 S 0.70364(6) 0.32293(6) 0.39224(6) 0.0307(3) Uani 1 1 d . . . . .
C30 C 0.6806(7) -0.1065(8) -0.0644(7) 0.132(3) Uani 1 1 d D U . . .
H30A H 0.6324 -0.0903 -0.0458 0.198 Uiso 1 1 calc R U . . .
H30B H 0.6964 -0.1514 -0.0392 0.198 Uiso 1 1 calc R U . . .
H30C H 0.6762 -0.1169 -0.1157 0.198 Uiso 1 1 calc R U . . .
C31 C 0.7134(10) 0.0162(9) -0.1043(6) 0.147(3) Uani 1 1 d D U . . .
H31A H 0.7211 0.0002 -0.1538 0.220 Uiso 1 1 calc R U . . .
H31B H 0.7433 0.0605 -0.0948 0.220 Uiso 1 1 calc R U . . .
H31C H 0.6609 0.0278 -0.0969 0.220 Uiso 1 1 calc R U . . .
C32 C 0.8146(7) -0.0444(11) -0.0813(7) 0.146(3) Uani 1 1 d D U . . .
H32A H 0.8139 -0.0533 -0.1330 0.219 Uiso 1 1 calc R U . . .
H32B H 0.8441 -0.0830 -0.0578 0.219 Uiso 1 1 calc R U . . .
H32C H 0.8366 0.0042 -0.0716 0.219 Uiso 1 1 calc R U . . .

loop_
_atom_site_aniso_label
_atom_site_aniso_U_11
_atom_site_aniso_U_22
_atom_site_aniso_U_33
_atom_site_aniso_U_23
_atom_site_aniso_U_13
_atom_site_aniso_U_12
Mn1 0.0197(3) 0.0197(3) 0.0237(4) -0.0001(2) -0.0001(2) 0.0010(3)
C1 0.022(2) 0.021(2) 0.036(2) 0.0016(19) 0.0006(19) 0.0046(17)
C2 0.025(2) 0.025(2) 0.066(3) 0.010(2) 0.003(2) 0.0038(18)
C3 0.032(3) 0.028(3) 0.095(5) 0.001(3) 0.010(3) 0.011(2)
C4 0.022(2) 0.0197(19) 0.035(2) 0.0017(17) 0.0031(19) -0.0029(16)
C5 0.027(2) 0.0361(19) 0.0446(18) -0.0118(14) 0.0014(18) 0.0028(18)
C6 0.036(2) 0.0446(19) 0.0397(17) -0.0113(13) -0.0044(19) 0.002(2)
C7 0.046(2) 0.071(2) 0.0418(16) -0.0180(17) -0.004(2) 0.003(2)
C8 0.064(3) 0.082(3) 0.064(2) -0.041(2) 0.000(2) 0.005(3)
C9 0.098(3) 0.118(4) 0.070(3) -0.056(2) -0.002(3) 0.002(3)
C10 0.077(5) 0.046(3) 0.071(4) -0.032(3) 0.006(4) 0.005(3)
C11 0.052(3) 0.0384(18) 0.058(3) -0.0168(19) 0.003(2) 0.003(2)
C12 0.026(2) 0.025(2) 0.025(2) -0.0001(17) 0.0005(17) -0.0016(16)
C13 0.026(2) 0.032(2) 0.041(3) -0.001(2) 0.0028(19) -0.0001(19)
C14 0.031(3) 0.089(5) 0.113(6) -0.031(5) -0.009(4) -0.011(3)
C15 0.026(2) 0.038(3) 0.034(2) 0.002(2) -0.0002(18) 0.0039(19)
C16 0.028(2) 0.028(2) 0.031(2) -0.0016(18) 0.0007(18) 0.0037(17)
C17 0.032(3) 0.051(3) 0.056(3) 0.004(3) 0.007(2) 0.010(2)
C18 0.032(3) 0.031(3) 0.109(5) 0.005(3) 0.011(3) -0.008(2)
C19 0.033(2) 0.033(2) 0.024(2) 0.0063(18) 0.0014(18) 0.0022(19)
C20 0.107(6) 0.031(3) 0.053(3) -0.004(3) 0.040(4) -0.002(3)
C22 0.105(7) 0.105(7) 0.092(9) -0.033(7) -0.033(7) 0.053(8)
C27 0.021(2) 0.042(3) 0.039(3) 0.001(2) 0.0029(19) -0.0034(19)
C28 0.226(14) 0.255(14) 0.200(12) 0.005(10) 0.022(10) -0.006(11)
C29 0.125(11) 0.204(16) 0.223(12) 0.047(12) -0.010(11) -0.008(10)
Cl1 0.0972(18) 0.118(2) 0.139(2) -0.0004(18) -0.0439(18) -0.0113(15)
F4 0.160(6) 0.115(4) 0.115(4) -0.037(4) 0.082(4) -0.092(5)
F5 0.277(10) 0.089(4) 0.079(3) 0.050(3) 0.074(5) 0.092(5)
F6 0.143(4) 0.049(2) 0.069(2) 0.0030(19) 0.072(3) 0.011(2)
N1 0.0204(17) 0.0230(17) 0.0264(18) 0.0008(13) 0.0003(14) 0.0009(13)
N2 0.0219(17) 0.0211(17) 0.0305(18) -0.0020(15) 0.0024(15) 0.0010(14)
O1 0.0232(17) 0.049(2) 0.072(3) -0.001(2) 0.0103(18) -0.0066(15)
O2 0.0373(19) 0.0325(18) 0.0369(17) -0.0114(14) 0.0100(14) -0.0014(13)
O3 0.067(3) 0.061(3) 0.051(2) 0.000(2) -0.002(2) 0.027(2)
O4 0.049(2) 0.053(3) 0.085(3) -0.039(2) 0.008(2) -0.0097(19)
O5 0.226(9) 0.226(9) 0.221(11) 0.019(8) -0.019(8) -0.010(11)
S1 0.0352(6) 0.0251(5) 0.0319(6) -0.0048(4) 0.0091(4) -0.0003(4)
C30 0.136(6) 0.153(6) 0.106(6) -0.068(4) -0.034(5) -0.026(5)
C31 0.207(8) 0.169(6) 0.065(3) -0.024(4) -0.005(6) 0.009(6)
C32 0.126(4) 0.220(8) 0.091(5) -0.075(6) 0.037(4) -0.013(5)

loop_
_atom_type_symbol
_atom_type_description
_atom_type_scat_dispersion_real
_atom_type_scat_dispersion_imag
_atom_type_scat_source
C C 0.0033 0.0016 'International Tables Vol C Tables 4.2.6.8 and 6.1.1.4'
H H 0.0000 0.0000 'International Tables Vol C Tables 4.2.6.8 and 6.1.1.4'
N N 0.0061 0.0033 'International Tables Vol C Tables 4.2.6.8 and 6.1.1.4'
O O 0.0106 0.0060 'International Tables Vol C Tables 4.2.6.8 and 6.1.1.4'
S S 0.1246 0.1234 'International Tables Vol C Tables 4.2.6.8 and 6.1.1.4'
Mn Mn 0.3368 0.7283 'International Tables Vol C Tables 4.2.6.8 and 6.1.1.4'
Cl Cl 0.1484 0.1585 'International Tables Vol C Tables 4.2.6.8 and 6.1.1.4'
F F 0.0171 0.0103 'International Tables Vol C Tables 4.2.6.8 and 6.1.1.4'

loop_
_geom_angle_atom_site_label_1
_geom_angle_atom_site_label_2
_geom_angle_atom_site_label_3
_geom_angle
_geom_angle_site_symmetry_1
_geom_angle_site_symmetry_3
_geom_angle_publ_flag
O2 Mn1 O2 124.67(19) 8_665 . ?
O2 Mn1 N2 80.25(13) 8_665 8_665 ?
O2 Mn1 N2 83.37(13) . 8_665 ?
O2 Mn1 N2 83.37(13) 8_665 . ?
O2 Mn1 N2 80.25(13) . . ?
N2 Mn1 N2 144.27(17) 8_665 . ?
O2 Mn1 N1 121.53(13) 8_665 . ?
O2 Mn1 N1 102.31(13) . . ?
N2 Mn1 N1 143.52(12) 8_665 . ?
N2 Mn1 N1 71.48(12) . . ?
O2 Mn1 N1 102.31(13) 8_665 8_665 ?
O2 Mn1 N1 121.53(13) . 8_665 ?
N2 Mn1 N1 71.48(12) 8_665 8_665 ?
N2 Mn1 N1 143.52(12) . 8_665 ?
N1 Mn1 N1 75.12(17) . 8_665 ?
N1 C1 C1 110.8(3) . 8_665 ?
N1 C1 C2 114.0(4) . . ?
C1 C1 C2 110.3(3) 8_665 . ?
N1 C1 H5 107.1 . . ?
C1 C1 H5 107.1 8_665 . ?
C2 C1 H5 107.1 . . ?
C3 C2 C1 110.9(4) . . ?
C3 C2 H1 109.5 . . ?
C1 C2 H1 109.5 . . ?
C3 C2 H2 109.5 . . ?
C1 C2 H2 109.5 . . ?
H1 C2 H2 108.0 . . ?
C3 C3 C2 110.2(5) 8_665 . ?
C3 C3 H3 109.6 8_665 . ?
C2 C3 H3 109.6 . . ?
C3 C3 H4 109.6 8_665 . ?
C2 C3 H4 109.6 . . ?
H3 C3 H4 108.1 . . ?
N1 C4 C12 109.2(3) . . ?
N1 C4 C5 115.4(4) . . ?
C12 C4 C5 108.5(4) . . ?
N1 C4 H13 107.8 . . ?
C12 C4 H13 107.8 . . ?
C5 C4 H13 107.8 . . ?
C6 C5 C11 118.0(5) . . ?
C6 C5 C4 122.3(4) . . ?
C11 C5 C4 119.5(5) . . ?
C5 C6 C7 121.1(5) . . ?
C5 C6 H12 119.4 . . ?
C7 C6 H12 119.4 . . ?
C6 C7 C8 119.9(7) . . ?
C6 C7 H11 120.0 . . ?
C8 C7 H11 120.0 . . ?
C10 C8 C7 117.4(6) . . ?
C10 C8 C9 122.1(7) . . ?
C7 C8 C9 120.6(8) . . ?
C32 C9 C30 126.6(10) . . ?
C32 C9 C8 109.3(8) . . ?
C30 C9 C8 110.9(9) . . ?
C32 C9 C31 91.2(11) . . ?
C30 C9 C31 104.7(10) . . ?
C8 C9 C31 111.7(8) . . ?
C11 C10 C8 122.6(6) . . ?
C11 C10 H10 118.7 . . ?
C8 C10 H10 118.7 . . ?
C10 C11 C5 120.9(6) . . ?
C10 C11 H9 119.5 . . ?
C5 C11 H9 119.5 . . ?
N2 C12 C13 122.4(4) . . ?
N2 C12 C4 115.9(4) . . ?
C13 C12 C4 121.6(4) . . ?
C12 C13 C27 116.7(4) . . ?
C12 C13 C18 122.2(4) . . ?
C27 C13 C18 121.1(4) . . ?
O1 C14 H15 109.5 . . ?
O1 C14 H14 109.5 . . ?
H15 C14 H14 109.5 . . ?
O1 C14 H16 109.5 . . ?
H15 C14 H16 109.5 . . ?
H14 C14 H16 109.5 . . ?
C16 C15 C27 116.8(4) . . ?
C16 C15 C17 120.9(5) . . ?
C27 C15 C17 122.4(5) . . ?
N2 C16 C15 123.9(4) . . ?
N2 C16 H17 118.0 . . ?
C15 C16 H17 118.0 . . ?
C15 C17 H19 109.5 . . ?
C15 C17 H20 109.5 . . ?
H19 C17 H20 109.5 . . ?
C15 C17 H18 109.5 . . ?
H19 C17 H18 109.5 . . ?
H20 C17 H18 109.5 . . ?
C13 C18 H22 109.5 . . ?
C13 C18 H23 109.5 . . ?
H22 C18 H23 109.5 . . ?
C13 C18 H21 109.5 . . ?
H22 C18 H21 109.5 . . ?
H23 C18 H21 109.5 . . ?
N1 C19 H26 109.5 . . ?
N1 C19 H25 109.5 . . ?
H26 C19 H25 109.5 . . ?
N1 C19 H24 109.5 . . ?
H26 C19 H24 109.5 . . ?
H25 C19 H24 109.5 . . ?
F5 C20 F6 108.3(6) . . ?
F5 C20 F4 102.5(7) . . ?
F6 C20 F4 109.3(7) . . ?
F5 C20 S1 112.6(6) . . ?
F6 C20 S1 112.5(4) . . ?
F4 C20 S1 111.2(5) . . ?
Cl1 C22 Cl1 111.4(7) . 8_665 ?
Cl1 C22 H22A 109.3 . . ?
Cl1 C22 H22A 109.3 8_665 . ?
Cl1 C22 H22B 109.3 . . ?
Cl1 C22 H22B 109.3 8_665 . ?
H22A C22 H22B 108.0 . . ?
O1 C27 C15 118.3(4) . . ?
O1 C27 C13 120.0(4) . . ?
C15 C27 C13 121.7(4) . . ?
C29 C28 O5 100(2) . . ?
C29 C28 H28A 111.8 . . ?
O5 C28 H28A 111.8 . . ?
C29 C28 H28B 111.8 . . ?
O5 C28 H28B 111.8 . . ?
H28A C28 H28B 109.5 . . ?
C28 C29 H29A 109.5 . . ?
C28 C29 H29B 109.5 . . ?
H29A C29 H29B 109.5 . . ?
C28 C29 H29C 109.5 . . ?
H29A C29 H29C 109.5 . . ?
H29B C29 H29C 109.5 . . ?
C19 N1 C1 111.9(3) . . ?
C19 N1 C4 106.8(3) . . ?
C1 N1 C4 112.2(3) . . ?
C19 N1 Mn1 100.6(3) . . ?
C1 N1 Mn1 112.1(2) . . ?
C4 N1 Mn1 112.6(2) . . ?
C16 N2 C12 118.5(4) . . ?
C16 N2 Mn1 121.7(3) . . ?
C12 N2 Mn1 119.3(3) . . ?
C27 O1 C14 111.8(5) . . ?
S1 O2 Mn1 147.3(2) . . ?
C28 O5 C28 104(3) 7 . ?
O4 S1 O3 116.2(3) . . ?
O4 S1 O2 114.4(2) . . ?
O3 S1 O2 113.5(2) . . ?
O4 S1 C20 105.0(3) . . ?
O3 S1 C20 103.8(4) . . ?
O2 S1 C20 101.8(3) . . ?
C9 C30 H30A 109.5 . . ?
C9 C30 H30B 109.5 . . ?
H30A C30 H30B 109.5 . . ?
C9 C30 H30C 109.5 . . ?
H30A C30 H30C 109.5 . . ?
H30B C30 H30C 109.5 . . ?
C9 C31 H31A 109.5 . . ?
C9 C31 H31B 109.5 . . ?
H31A C31 H31B 109.5 . . ?
C9 C31 H31C 109.5 . . ?
H31A C31 H31C 109.5 . . ?
H31B C31 H31C 109.5 . . ?
C9 C32 H32A 109.5 . . ?
C9 C32 H32B 109.5 . . ?
H32A C32 H32B 109.5 . . ?
C9 C32 H32C 109.5 . . ?
H32A C32 H32C 109.5 . . ?
H32B C32 H32C 109.5 . . ?

loop_
_geom_bond_atom_site_label_1
_geom_bond_atom_site_label_2
_geom_bond_distance
_geom_bond_site_symmetry_2
_geom_bond_publ_flag
Mn1 O2 2.154(3) 8_665 ?
Mn1 O2 2.154(3) . ?
Mn1 N2 2.296(4) 8_665 ?
Mn1 N2 2.296(4) . ?
Mn1 N1 2.324(4) . ?
Mn1 N1 2.325(4) 8_665 ?
C1 N1 1.494(5) . ?
C1 C1 1.518(9) 8_665 ?
C1 C2 1.537(6) . ?
C1 H5 1.0000 . ?
C2 C3 1.524(7) . ?
C2 H1 0.9900 . ?
C2 H2 0.9900 . ?
C3 C3 1.509(11) 8_665 ?
C3 H3 0.9900 . ?
C3 H4 0.9900 . ?
C4 N1 1.499(5) . ?
C4 C12 1.509(6) . ?
C4 C5 1.523(7) . ?
C4 H13 1.0000 . ?
C5 C6 1.370(8) . ?
C5 C11 1.389(8) . ?
C6 C7 1.400(8) . ?
C6 H12 0.9500 . ?
C7 C8 1.407(11) . ?
C7 H11 0.9500 . ?
C8 C10 1.365(12) . ?
C8 C9 1.528(10) . ?
C9 C32 1.500(13) . ?
C9 C30 1.503(14) . ?
C9 C31 1.540(15) . ?
C10 C11 1.361(10) . ?
C10 H10 0.9500 . ?
C11 H9 0.9500 . ?
C12 N2 1.351(6) . ?
C12 C13 1.392(6) . ?
C13 C27 1.396(7) . ?
C13 C18 1.499(8) . ?
C14 O1 1.440(9) . ?
C14 H15 0.9800 . ?
C14 H14 0.9800 . ?
C14 H16 0.9800 . ?
C15 C16 1.374(7) . ?
C15 C27 1.385(7) . ?
C15 C17 1.488(7) . ?
C16 N2 1.338(6) . ?
C16 H17 0.9500 . ?
C17 H19 0.9800 . ?
C17 H20 0.9800 . ?
C17 H18 0.9800 . ?
C18 H22 0.9800 . ?
C18 H23 0.9800 . ?
C18 H21 0.9800 . ?
C19 N1 1.480(6) . ?
C19 H26 0.9800 . ?
C19 H25 0.9800 . ?
C19 H24 0.9800 . ?
C20 F5 1.296(10) . ?
C20 F6 1.300(7) . ?
C20 F4 1.319(10) . ?
C20 S1 1.794(6) . ?
C22 Cl1 1.747(7) . ?
C22 Cl1 1.747(7) 8_665 ?
C22 H22A 0.9900 . ?
C22 H22B 0.9900 . ?
C27 O1 1.372(6) . ?
C28 C29 1.44(3) . ?
C28 O5 1.43(3) . ?
C28 H28A 0.9900 . ?
C28 H28B 0.9900 . ?
C29 H29A 0.9800 . ?
C29 H29B 0.9800 . ?
C29 H29C 0.9800 . ?
O2 S1 1.459(3) . ?
O3 S1 1.424(4) . ?
O4 S1 1.411(4) . ?
O5 C28 1.43(3) 7 ?
C30 H30A 0.9800 . ?
C30 H30B 0.9800 . ?
C30 H30C 0.9800 . ?
C31 H31A 0.9800 . ?
C31 H31B 0.9800 . ?
C31 H31C 0.9800 . ?
C32 H32A 0.9800 . ?
C32 H32B 0.9800 . ?
C32 H32C 0.9800 . ?

loop_
_geom_torsion_atom_site_label_1
_geom_torsion_atom_site_label_2
_geom_torsion_atom_site_label_3
_geom_torsion_atom_site_label_4
_geom_torsion
_geom_torsion_site_symmetry_1
_geom_torsion_site_symmetry_2
_geom_torsion_site_symmetry_3
_geom_torsion_site_symmetry_4
_geom_torsion_publ_flag
N1 C1 C2 C3 177.6(4) . . . . ?
C1 C1 C2 C3 -57.0(7) 8_665 . . . ?
C1 C2 C3 C3 58.2(8) . . . 8_665 ?
N1 C4 C5 C6 -68.3(6) . . . . ?
C12 C4 C5 C6 54.6(6) . . . . ?
N1 C4 C5 C11 115.4(5) . . . . ?
C12 C4 C5 C11 -121.6(5) . . . . ?
C11 C5 C6 C7 -0.5(8) . . . . ?
C4 C5 C6 C7 -176.8(5) . . . . ?
C5 C6 C7 C8 0.5(9) . . . . ?
C6 C7 C8 C10 -0.2(10) . . . . ?
C6 C7 C8 C9 179.9(7) . . . . ?
C10 C8 C9 C32 -90.7(13) . . . . ?
C7 C8 C9 C32 89.1(12) . . . . ?
C10 C8 C9 C30 53.4(12) . . . . ?
C7 C8 C9 C30 -126.7(10) . . . . ?
C10 C8 C9 C31 169.9(10) . . . . ?
C7 C8 C9 C31 -10.3(13) . . . . ?
C7 C8 C10 C11 -0.2(12) . . . . ?
C9 C8 C10 C11 179.7(8) . . . . ?
C8 C10 C11 C5 0.2(11) . . . . ?
C6 C5 C11 C10 0.1(9) . . . . ?
C4 C5 C11 C10 176.5(6) . . . . ?
N1 C4 C12 N2 32.1(5) . . . . ?
C5 C4 C12 N2 -94.5(5) . . . . ?
N1 C4 C12 C13 -151.6(4) . . . . ?
C5 C4 C12 C13 81.8(5) . . . . ?
N2 C12 C13 C27 0.9(7) . . . . ?
C4 C12 C13 C27 -175.1(4) . . . . ?
N2 C12 C13 C18 -177.7(5) . . . . ?
C4 C12 C13 C18 6.2(8) . . . . ?
C27 C15 C16 N2 -0.4(7) . . . . ?
C17 C15 C16 N2 177.7(5) . . . . ?
C16 C15 C27 O1 179.2(4) . . . . ?
C17 C15 C27 O1 1.2(7) . . . . ?
C16 C15 C27 C13 1.8(7) . . . . ?
C17 C15 C27 C13 -176.3(5) . . . . ?
C12 C13 C27 O1 -179.4(4) . . . . ?
C18 C13 C27 O1 -0.7(8) . . . . ?
C12 C13 C27 C15 -2.0(7) . . . . ?
C18 C13 C27 C15 176.7(6) . . . . ?
C1 C1 N1 C19 -74.7(5) 8_665 . . . ?
C2 C1 N1 C19 50.4(5) . . . . ?
C1 C1 N1 C4 165.2(4) 8_665 . . . ?
C2 C1 N1 C4 -69.7(5) . . . . ?
C1 C1 N1 Mn1 37.4(5) 8_665 . . . ?
C2 C1 N1 Mn1 162.5(3) . . . . ?
C12 C4 N1 C19 72.0(4) . . . . ?
C5 C4 N1 C19 -165.4(4) . . . . ?
C12 C4 N1 C1 -165.0(3) . . . . ?
C5 C4 N1 C1 -42.5(5) . . . . ?
C12 C4 N1 Mn1 -37.5(4) . . . . ?
C5 C4 N1 Mn1 85.1(4) . . . . ?
C15 C16 N2 C12 -0.7(7) . . . . ?
C15 C16 N2 Mn1 -172.5(3) . . . . ?
C13 C12 N2 C16 0.4(7) . . . . ?
C4 C12 N2 C16 176.7(4) . . . . ?
C13 C12 N2 Mn1 172.4(3) . . . . ?
C4 C12 N2 Mn1 -11.3(5) . . . . ?
C15 C27 O1 C14 96.5(6) . . . . ?
C13 C27 O1 C14 -86.1(6) . . . . ?
C29 C28 O5 C28 -171(3) . . . 7 ?
Mn1 O2 S1 O4 -99.5(5) . . . . ?
Mn1 O2 S1 O3 37.0(5) . . . . ?
Mn1 O2 S1 C20 147.8(5) . . . . ?
F5 C20 S1 O4 -66.3(6) . . . . ?
F6 C20 S1 O4 56.4(7) . . . . ?
F4 C20 S1 O4 179.3(6) . . . . ?
F5 C20 S1 O3 171.3(6) . . . . ?
F6 C20 S1 O3 -66.0(7) . . . . ?
F4 C20 S1 O3 56.9(6) . . . . ?
F5 C20 S1 O2 53.2(6) . . . . ?
F6 C20 S1 O2 175.9(6) . . . . ?
F4 C20 S1 O2 -61.2(6) . . . . ?
